data_1503068
loop_
_publ_author_name
'Yang, Hua'
'Carter, Rich G.'

_publ_section_title
;
 Synthesis of all-carbon, quaternary center-containing cyclohexenones
 through an organocatalyzed, multicomponent coupling.
;
_journal_issue 13
_journal_name_full 'Organic letters'
_journal_page_first 3108
_journal_page_last 3111
_journal_paper_doi 10.1021/ol1011955
_journal_volume 12
_journal_year 2010
_chemical_formula_sum 'C14 H15 Br O'
_chemical_formula_weight 279.17
_chemical_name_systematic
;

 ?

;
_space_group_IT_number 4
_symmetry_cell_setting monoclinic
_symmetry_space_group_name_Hall 'P 2yb'
_symmetry_space_group_name_H-M 'P 1 21 1'
_atom_sites_solution_hydrogens difmap
_atom_sites_solution_primary direct
_atom_sites_solution_secondary difmap
_audit_creation_method SHELXLTL
_cell_angle_alpha 90.00
_cell_angle_beta 98.015(7)
_cell_angle_gamma 90.00
_cell_formula_units_Z 2
_cell_length_a 6.240(3)
_cell_length_b 7.706(3)
_cell_length_c 12.861(5)
_cell_measurement_reflns_used 2200
_cell_measurement_temperature 173(2)
_cell_measurement_theta_max 22.35
_cell_measurement_theta_min 3.09
_cell_volume 612.4(4)
_computing_cell_refinement 'Bruker SAINT'
_computing_data_collection 'Bruker SMART'
_computing_data_reduction 'Bruker SAINT'
_computing_molecular_graphics 'Bruker SHELXTL'
_computing_publication_material 'Bruker SHELXTL'
_computing_structure_refinement 'Bruker SHELXTL'
_computing_structure_solution 'Bruker SHELXTL'
_diffrn_ambient_temperature 173(2)
_diffrn_measured_fraction_theta_full 0.999
_diffrn_measured_fraction_theta_max 0.999
_diffrn_measurement_device_type 'Bruker Apex CCD area detector'
_diffrn_measurement_method 'phi and omega scans'
_diffrn_radiation_monochromator graphite
_diffrn_radiation_source 'fine-focus sealed tube'
_diffrn_radiation_type MoK\a
_diffrn_radiation_wavelength 0.71073
_diffrn_reflns_av_R_equivalents 0.0374
_diffrn_reflns_av_sigmaI/netI 0.0573
_diffrn_reflns_limit_h_max 7
_diffrn_reflns_limit_h_min -7
_diffrn_reflns_limit_k_max 9
_diffrn_reflns_limit_k_min -9
_diffrn_reflns_limit_l_max 16
_diffrn_reflns_limit_l_min -16
_diffrn_reflns_number 6842
_diffrn_reflns_theta_full 27.00
_diffrn_reflns_theta_max 27.00
_diffrn_reflns_theta_min 1.60
_exptl_absorpt_coefficient_mu 3.332
_exptl_absorpt_correction_T_max 0.8251
_exptl_absorpt_correction_T_min 0.4347
_exptl_absorpt_correction_type multi-scan
_exptl_absorpt_process_details SADABS
_exptl_crystal_colour colorless
_exptl_crystal_density_diffrn 1.514
_exptl_crystal_density_method 'not measured'
_exptl_crystal_description plate
_exptl_crystal_F_000 284
_exptl_crystal_size_max 0.30
_exptl_crystal_size_mid 0.21
_exptl_crystal_size_min 0.06
_refine_diff_density_max 0.408
_refine_diff_density_min -0.279
_refine_diff_density_rms 0.062
_refine_ls_abs_structure_details 'Flack H D (1983), Acta Cryst. A39, 876-881'
_refine_ls_abs_structure_Flack 0.034(11)
_refine_ls_extinction_method none
_refine_ls_goodness_of_fit_ref 1.012
_refine_ls_hydrogen_treatment refall
_refine_ls_matrix_type full
_refine_ls_number_parameters 205
_refine_ls_number_reflns 2647
_refine_ls_number_restraints 1
_refine_ls_restrained_S_all 1.011
_refine_ls_R_factor_all 0.0382
_refine_ls_R_factor_gt 0.0327
_refine_ls_shift/su_max 0.000
_refine_ls_shift/su_mean 0.000
_refine_ls_structure_factor_coef Fsqd
_refine_ls_weighting_details 'calc w=1/[\s^2^(Fo^2^)+(0.0143P)^2^+0.0850P] where P=(Fo^2^+2Fc^2^)/3'
_refine_ls_weighting_scheme calc
_refine_ls_wR_factor_gt 0.0638
_refine_ls_wR_factor_ref 0.0688
_reflns_number_gt 2393
_reflns_number_total 2647
_reflns_threshold_expression >2sigma(I)
_cod_data_source_file ol1011955_si_004.cif
_cod_data_source_block rc56
_cod_depositor_comments
;
The following automatic conversions were performed:

'_symmetry_cell_setting' value 'Monoclinic' changed to 'monoclinic'
according to /home/saulius/struct/CIF-dictionaries/cif_core.dic
dictionary named 'cif_core.dic' version 2.4.2 from 2011-04-26.

Automatic conversion script
Id: cif_fix_values 1715 2011-07-08 13:25:40Z adriana 
;
_cod_original_sg_symbol_H-M P2(1)
_cod_database_code 1503068

loop_
_symmetry_equiv_pos_as_xyz
'x, y, z'
'-x, y+1/2, -z'

loop_
_atom_site_label
_atom_site_type_symbol
_atom_site_fract_x
_atom_site_fract_y
_atom_site_fract_z
_atom_site_U_iso_or_equiv
_atom_site_adp_type
_atom_site_occupancy
_atom_site_symmetry_multiplicity
_atom_site_calc_flag
Br1 Br 0.17465(5) 0.46703(6) 0.29663(2) 0.03829(12) Uani 1 1 d
O1 O 0.0938(4) 0.3667(3) 1.0519(2) 0.0378(6) Uani 1 1 d
C1 C 0.2442(5) 0.4627(7) 0.4452(2) 0.0287(6) Uani 1 1 d
C2 C 0.0978(6) 0.3893(5) 0.5050(3) 0.0334(8) Uani 1 1 d
C3 C 0.1521(6) 0.3827(5) 0.6135(3) 0.0309(8) Uani 1 1 d
C4 C 0.3503(5) 0.4449(5) 0.6633(2) 0.0249(7) Uani 1 1 d
C5 C 0.4921(6) 0.5169(4) 0.6002(3) 0.0317(9) Uani 1 1 d
C6 C 0.4394(6) 0.5263(4) 0.4925(3) 0.0331(9) Uani 1 1 d
C7 C 0.3983(5) 0.4362(4) 0.7830(2) 0.0238(8) Uani 1 1 d
C8 C 0.2778(6) 0.5867(5) 0.8308(3) 0.0253(8) Uani 1 1 d
C9 C 0.2743(6) 0.5605(5) 0.9483(3) 0.0283(8) Uani 1 1 d
C10 C 0.1823(6) 0.3880(5) 0.9735(3) 0.0262(8) Uani 1 1 d
C11 C 0.2128(6) 0.2440(5) 0.9026(3) 0.0276(7) Uani 1 1 d
C12 C 0.3148(6) 0.2648(5) 0.8197(3) 0.0255(8) Uani 1 1 d
C13 C 0.6438(5) 0.4408(7) 0.8222(3) 0.0318(9) Uani 1 1 d
C14 C 0.3614(8) 0.7655(6) 0.8115(4) 0.0352(10) Uani 1 1 d
H2 H -0.031(6) 0.345(5) 0.470(3) 0.029(10) Uiso 1 1 d
H3 H 0.059(6) 0.323(5) 0.664(3) 0.049(12) Uiso 1 1 d
H5 H 0.628(6) 0.561(5) 0.638(3) 0.038(10) Uiso 1 1 d
H6 H 0.527(6) 0.572(5) 0.445(3) 0.041(11) Uiso 1 1 d
H8 H 0.122(5) 0.585(4) 0.802(2) 0.022(9) Uiso 1 1 d
H9A H 0.190(5) 0.644(5) 0.980(3) 0.021(9) Uiso 1 1 d
H9B H 0.424(5) 0.561(4) 0.983(2) 0.015(8) Uiso 1 1 d
H11 H 0.163(5) 0.133(4) 0.929(2) 0.022(9) Uiso 1 1 d
H12 H 0.334(5) 0.177(4) 0.784(3) 0.006(9) Uiso 1 1 d
H13A H 0.673(5) 0.423(4) 0.905(2) 0.025(9) Uiso 1 1 d
H13B H 0.733(7) 0.344(6) 0.795(3) 0.043(13) Uiso 1 1 d
H13C H 0.697(5) 0.541(5) 0.804(2) 0.004(9) Uiso 1 1 d
H14A H 0.532(7) 0.786(5) 0.855(3) 0.055(12) Uiso 1 1 d
H14B H 0.259(6) 0.856(5) 0.846(3) 0.044(11) Uiso 1 1 d
H14C H 0.365(5) 0.787(4) 0.762(3) 0.009(10) Uiso 1 1 d

loop_
_atom_site_aniso_label
_atom_site_aniso_U_11
_atom_site_aniso_U_22
_atom_site_aniso_U_33
_atom_site_aniso_U_23
_atom_site_aniso_U_13
_atom_site_aniso_U_12
Br1 0.0443(2) 0.0447(2) 0.02575(16) 0.0023(2) 0.00437(12) 0.0096(2)
O1 0.0416(15) 0.0440(15) 0.0291(14) -0.0003(11) 0.0096(12) -0.0037(12)
C1 0.0338(16) 0.0267(14) 0.0261(14) -0.002(3) 0.0053(12) 0.005(2)
C2 0.0260(19) 0.038(2) 0.034(2) -0.0017(15) -0.0007(16) -0.0047(15)
C3 0.0292(19) 0.037(2) 0.0272(19) 0.0036(15) 0.0049(15) -0.0058(16)
C4 0.0267(15) 0.021(2) 0.0268(15) -0.0013(16) 0.0023(12) -0.0038(15)
C5 0.0281(17) 0.031(2) 0.0364(19) -0.0015(14) 0.0042(15) -0.0071(14)
C6 0.0339(19) 0.035(2) 0.033(2) 0.0043(14) 0.0124(16) -0.0018(15)
C7 0.0228(14) 0.023(2) 0.0265(15) -0.0013(14) 0.0048(12) 0.0003(13)
C8 0.0244(18) 0.0199(17) 0.031(2) 0.0005(16) 0.0033(15) -0.0006(14)
C9 0.026(2) 0.033(2) 0.026(2) -0.0083(16) 0.0036(16) -0.0033(17)
C10 0.024(2) 0.0312(19) 0.0225(19) 0.0002(15) 0.0001(15) 0.0042(15)
C11 0.0306(19) 0.0237(18) 0.0270(19) 0.0009(15) -0.0006(15) -0.0024(14)
C12 0.031(2) 0.0183(19) 0.028(2) -0.0028(17) 0.0042(15) 0.0040(16)
C13 0.0253(17) 0.035(3) 0.0347(19) -0.003(2) 0.0034(14) 0.0029(17)
C14 0.046(3) 0.029(2) 0.032(3) 0.002(2) 0.010(2) -0.0028(18)

loop_
_atom_type_symbol
_atom_type_description
_atom_type_scat_dispersion_real
_atom_type_scat_dispersion_imag
_atom_type_scat_source
C C 0.0033 0.0016 'International Tables Vol C Tables 4.2.6.8 and 6.1.1.4'
H H 0.0000 0.0000 'International Tables Vol C Tables 4.2.6.8 and 6.1.1.4'
O O 0.0106 0.0060 'International Tables Vol C Tables 4.2.6.8 and 6.1.1.4'
Br Br -0.2901 2.4595 'International Tables Vol C Tables 4.2.6.8 and 6.1.1.4'

loop_
_geom_angle_atom_site_label_1
_geom_angle_atom_site_label_2
_geom_angle_atom_site_label_3
_geom_angle
C6 C1 C2 120.7(3)
C6 C1 Br1 120.2(3)
C2 C1 Br1 119.1(3)
C3 C2 C1 118.8(3)
C3 C2 H2 123(2)
C1 C2 H2 118(2)
C2 C3 C4 121.6(3)
C2 C3 H3 124(2)
C4 C3 H3 114(2)
C5 C4 C3 117.6(3)
C5 C4 C7 123.5(3)
C3 C4 C7 118.9(3)
C6 C5 C4 121.5(3)
C6 C5 H5 123(2)
C4 C5 H5 115(2)
C1 C6 C5 119.8(3)
C1 C6 H6 114(2)
C5 C6 H6 126(2)
C12 C7 C4 108.9(3)
C12 C7 C13 106.6(3)
C4 C7 C13 112.0(3)
C12 C7 C8 108.7(3)
C4 C7 C8 109.2(3)
C13 C7 C8 111.4(3)
C14 C8 C9 109.8(3)
C14 C8 C7 114.8(3)
C9 C8 C7 111.5(3)
C14 C8 H8 107(2)
C9 C8 H8 102.7(18)
C7 C8 H8 110.0(19)
C10 C9 C8 113.0(3)
C10 C9 H9A 105(2)
C8 C9 H9A 115(2)
C10 C9 H9B 105.8(18)
C8 C9 H9B 108.2(18)
H9A C9 H9B 110(3)
O1 C10 C11 121.6(4)
O1 C10 C9 121.7(3)
C11 C10 C9 116.6(3)
C12 C11 C10 121.9(3)
C12 C11 H11 126.4(18)
C10 C11 H11 111.4(18)
C11 C12 C7 125.4(3)
C11 C12 H12 118(2)
C7 C12 H12 117(2)
C7 C13 H13A 110.2(17)
C7 C13 H13B 116(2)
H13A C13 H13B 103(3)
C7 C13 H13C 109(2)
H13A C13 H13C 112(3)
H13B C13 H13C 108(3)
C8 C14 H14A 111(2)
C8 C14 H14B 107(2)
H14A C14 H14B 106(3)
C8 C14 H14C 117(3)
H14A C14 H14C 106(4)
H14B C14 H14C 109(4)

loop_
_geom_bond_atom_site_label_1
_geom_bond_atom_site_label_2
_geom_bond_distance
Br1 C1 1.900(3)
O1 C10 1.226(5)
C1 C6 1.374(5)
C1 C2 1.393(5)
C2 C3 1.390(5)
C2 H2 0.93(4)
C3 C4 1.396(5)
C3 H3 1.04(4)
C4 C5 1.396(4)
C4 C7 1.528(4)
C5 C6 1.381(5)
C5 H5 0.98(4)
C6 H6 0.94(4)
C7 C12 1.519(5)
C7 C13 1.545(5)
C7 C8 1.555(5)
C8 C14 1.506(6)
C8 C9 1.527(5)
C8 H8 0.99(3)
C9 C10 1.502(5)
C9 H9A 0.96(3)
C9 H9B 0.98(3)
C10 C11 1.465(5)
C11 C12 1.326(5)
C11 H11 0.99(3)
C12 H12 0.84(4)
C13 H13A 1.06(3)
C13 H13B 1.02(4)
C13 H13C 0.89(3)
C14 H14A 1.14(4)
C14 H14B 1.08(4)
C14 H14C 0.66(3)

loop_
_geom_torsion_atom_site_label_1
_geom_torsion_atom_site_label_2
_geom_torsion_atom_site_label_3
_geom_torsion_atom_site_label_4
_geom_torsion
C6 C1 C2 C3 0.5(7)
Br1 C1 C2 C3 178.4(3)
C1 C2 C3 C4 -1.1(6)
C2 C3 C4 C5 0.9(6)
C2 C3 C4 C7 179.1(3)
C3 C4 C5 C6 -0.1(5)
C7 C4 C5 C6 -178.2(3)
C2 C1 C6 C5 0.3(7)
Br1 C1 C6 C5 -177.6(3)
C4 C5 C6 C1 -0.5(6)
C5 C4 C7 C12 -141.8(4)
C3 C4 C7 C12 40.1(4)
C5 C4 C7 C13 -24.2(5)
C3 C4 C7 C13 157.8(4)
C5 C4 C7 C8 99.7(4)
C3 C4 C7 C8 -78.3(4)
C12 C7 C8 C14 173.3(4)
C4 C7 C8 C14 -68.0(4)
C13 C7 C8 C14 56.1(4)
C12 C7 C8 C9 47.7(4)
C4 C7 C8 C9 166.4(3)
C13 C7 C8 C9 -69.5(4)
C14 C8 C9 C10 177.1(3)
C7 C8 C9 C10 -54.5(4)
C8 C9 C10 O1 -152.7(4)
C8 C9 C10 C11 30.2(5)
O1 C10 C11 C12 -177.7(3)
C9 C10 C11 C12 -0.5(5)
C10 C11 C12 C7 -4.3(6)
C4 C7 C12 C11 -138.7(4)
C13 C7 C12 C11 100.3(4)
C8 C7 C12 C11 -19.9(4)
